data_7706863
loop_
_publ_author_name
'Schlittenhardt, S\"oren'
'Moreno-Pineda, Eufemio'
'Ruben, Mario'

_publ_section_title
;
 Heteroleptic, polynuclear dysprosium(iii)-carbamato complexes through in
 situ carbon dioxide capture.
;
_journal_issue 13
_journal_name_full 'Dalton transactions (Cambridge, England : 2003)'
_journal_page_first 4735
_journal_page_last 4742
_journal_paper_doi 10.1039/d1dt00063b
_journal_volume 50
_journal_year 2021
_chemical_formula_moiety 'C100 H166 Dy6 N12 O34, 3(C7 H8), 1[C7 H8]'
_chemical_formula_sum 'C128 H198 Dy6 N12 O34'
_chemical_formula_weight 3423.97
_space_group_crystal_system monoclinic
_space_group_IT_number 15
_space_group_name_Hall '-C 2yc'
_space_group_name_H-M_alt 'C 1 2/c 1'
_atom_sites_solution_hydrogens geom
_atom_sites_solution_primary dual
_audit_creation_date 2021-02-10
_audit_creation_method
;
Olex2 1.3
(compiled 2020.11.12 svn.r5f609507 for OlexSys, GUI svn.r6226)
;
_audit_update_record
;
2021-02-10 deposited with the CCDC.	2021-03-15 downloaded from the CCDC.
;
_cell_angle_alpha 90
_cell_angle_beta 92.4511(7)
_cell_angle_gamma 90
_cell_formula_units_Z 4
_cell_length_a 27.6199(2)
_cell_length_b 28.7305(3)
_cell_length_c 20.34422(16)
_cell_measurement_reflns_used 40906
_cell_measurement_temperature 180.0
_cell_measurement_theta_max 27.1580
_cell_measurement_theta_min 2.0690
_cell_volume 16129.1(2)
_computing_cell_refinement 'CrysAlisPro 1.171.40.53 (Rigaku OD, 2019)'
_computing_data_collection 'CrysAlisPro 1.171.40.53 (Rigaku OD, 2019)'
_computing_data_reduction 'CrysAlisPro 1.171.40.53 (Rigaku OD, 2019)'
_computing_molecular_graphics 'Olex2 1.3 (Dolomanov et al., 2009)'
_computing_publication_material 'Olex2 1.3 (Dolomanov et al., 2009)'
_computing_structure_refinement 'SHELXL 2018/3 (Sheldrick, 2015)'
_computing_structure_solution 'SHELXT 2018/2 (Sheldrick, 2018)'
_diffrn_ambient_temperature 180.0
_diffrn_detector 'imaging plate (34 cm diameter)'
_diffrn_measured_fraction_theta_full 0.998
_diffrn_measured_fraction_theta_max 0.998
_diffrn_measurement_details
;
List of Runs (angles in degrees, time in seconds):

  # Type    Start    End  Width  t~exp~   \w     \q     \k     \f   Frames
#--------------------------------------------------------------------------
  1  \w    -90.00  90.00   1.00  240.60    --    0.00 180.00 250.00  180
  2  \w    -70.00 -10.00   1.00  240.60    --    0.00 180.00  34.00   60
;
_diffrn_measurement_device '2-circle goniometer'
_diffrn_measurement_device_type 'STOE IPDS2T'
_diffrn_measurement_method '\w scans'
_diffrn_orient_matrix_type 'CrysAlisPro convention (1999,Acta A55,543-557)'
_diffrn_orient_matrix_UB_11 -0.0017426000
_diffrn_orient_matrix_UB_12 0.0246144000
_diffrn_orient_matrix_UB_13 -0.0011016000
_diffrn_orient_matrix_UB_21 0.0222765000
_diffrn_orient_matrix_UB_22 0.0011071000
_diffrn_orient_matrix_UB_23 -0.0160460000
_diffrn_orient_matrix_UB_31 -0.0127082000
_diffrn_orient_matrix_UB_32 -0.0014452000
_diffrn_orient_matrix_UB_33 -0.0309773000
_diffrn_radiation_monochromator graphite
_diffrn_radiation_probe x-ray
_diffrn_radiation_type 'Mo K\a'
_diffrn_radiation_wavelength 0.71073
_diffrn_reflns_av_R_equivalents 0.0469
_diffrn_reflns_av_unetI/netI 0.0301
_diffrn_reflns_Laue_measured_fraction_full 0.998
_diffrn_reflns_Laue_measured_fraction_max 0.998
_diffrn_reflns_limit_h_max 34
_diffrn_reflns_limit_h_min -34
_diffrn_reflns_limit_k_max 35
_diffrn_reflns_limit_k_min -35
_diffrn_reflns_limit_l_max 25
_diffrn_reflns_limit_l_min -23
_diffrn_reflns_number 78689
_diffrn_reflns_point_group_measured_fraction_full 0.998
_diffrn_reflns_point_group_measured_fraction_max 0.998
_diffrn_reflns_theta_full 25.242
_diffrn_reflns_theta_max 26.373
_diffrn_reflns_theta_min 1.736
_diffrn_source 'fine-focus sealed X-ray tube'
_diffrn_source_type 'Enhance (Mo) X-ray Source'
_exptl_absorpt_coefficient_mu 2.811
_exptl_absorpt_correction_T_max 1.00000
_exptl_absorpt_correction_T_min 0.81878
_exptl_absorpt_correction_type multi-scan
_exptl_absorpt_process_details
;
CrysAlisPro 1.171.40.53 (Rigaku Oxford Diffraction, 2019)
Empirical absorption correction using spherical harmonics,
 implemented in SCALE3 ABSPACK scaling algorithm.
;
_exptl_crystal_colour 'clear yellow'
_exptl_crystal_colour_lustre clear
_exptl_crystal_colour_primary yellow
_exptl_crystal_density_diffrn 1.410
_exptl_crystal_description block
_exptl_crystal_F_000 6872
_exptl_crystal_recrystallization_method 'Re-crystallisation from solvent: Toluene'
_exptl_crystal_size_max 0.25
_exptl_crystal_size_mid 0.205
_exptl_crystal_size_min 0.091
_refine_diff_density_max 0.893
_refine_diff_density_min -0.972
_refine_diff_density_rms 0.103
_refine_ls_extinction_method none
_refine_ls_goodness_of_fit_ref 1.034
_refine_ls_hydrogen_treatment constr
_refine_ls_matrix_type full
_refine_ls_number_parameters 886
_refine_ls_number_reflns 16463
_refine_ls_number_restraints 404
_refine_ls_restrained_S_all 1.033
_refine_ls_R_factor_all 0.0368
_refine_ls_R_factor_gt 0.0292
_refine_ls_shift/su_max 0.004
_refine_ls_shift/su_mean 0.000
_refine_ls_structure_factor_coef Fsqd
_refine_ls_weighting_details 'w=1/[\s^2^(Fo^2^)+(0.0326P)^2^+43.9878P] where P=(Fo^2^+2Fc^2^)/3'
_refine_ls_weighting_scheme calc
_refine_ls_wR_factor_gt 0.0678
_refine_ls_wR_factor_ref 0.0711
_reflns_Friedel_coverage 0.000
_reflns_number_gt 14215
_reflns_number_total 16463
_reflns_threshold_expression 'I > 2\s(I)'
_cod_data_source_file d1dt00063b2.cif
_cod_data_source_block sor-10_1
_cod_depositor_comments 'Adding full bibliography for 7706862--7706864.cif.'
_cod_database_code 7706863
_shelx_shelxl_version_number 2018/3
_chemical_oxdiff_formula 'Dy6 N12 O34 C100 H166'
_shelx_space_group_comment
;
The symmetry employed for this shelxl refinement is uniquely defined
by the following loop, which should always be used as a source of
symmetry information in preference to the above space-group names.
They are only intended as comments.
;
_shelx_estimated_absorpt_t_max 0.784
_shelx_estimated_absorpt_t_min 0.540
_reflns_odcompleteness_completeness 99.96
_reflns_odcompleteness_iscentric 1
_reflns_odcompleteness_theta 27.04
_olex2_refinement_description
;
1. Fixed Uiso
 At 1.2 times of:
  All C(H) groups, All C(H,H) groups
 At 1.5 times of:
  All C(H,H,H) groups
2. Restrained distances
 C105-C107 \\sim C107-C101
 with sigma of 0.02
 C119-C121 \\sim C121-C115
 with sigma of 0.02
 C112-C111 \\sim C119-C118
 with sigma of 0.02
 C112-C114 \\sim C114-C108
 with sigma of 0.02
 C114-C113 \\sim C121-C120
 with sigma of 0.02
 C112-C113 \\sim C119-C120
 with sigma of 0.02
 C114-C112 \\sim C121-C119
 with sigma of 0.04
 C114-C108 \\sim C121-C115
 with sigma of 0.04
 C31A-N4A \\sim C28A-C31B \\sim N4B-C28B
 with sigma of 0.02
 C111-C110 \\sim C118-C117
 with sigma of 0.02
 C110-C109 \\sim C117-C116
 with sigma of 0.02
 N4A-C27 \\sim C27-N4B
 with sigma of 0.02
 C109-C108 \\sim C116-C115
 with sigma of 0.02
 C29B-C28B \\sim C30B-C29A \\sim C28A-C30A \\sim C32B-C31B \\sim C33B-C32A
\\sim C31A-C33A
 with sigma of 0.02
 C108-C113 \\sim C115-C120
 with sigma of 0.02
 C112-C110 \\sim C119-C117
 with sigma of 0.04
 C112-C108 \\sim C119-C115
 with sigma of 0.04
 C111-C109 \\sim C118-C116
 with sigma of 0.04
 C111-C113 \\sim C118-C120
 with sigma of 0.04
 C110-C108 \\sim C117-C115
 with sigma of 0.04
 C109-C113 \\sim C116-C120
 with sigma of 0.04
3. Uiso/Uaniso restraints and constraints
Uanis(C121) \\sim Ueq, Uanis(C115) \\sim Ueq, Uanis(C120) \\sim Ueq,
Uanis(C116) \\sim Ueq, Uanis(C119) \\sim Ueq, Uanis(C117) \\sim Ueq,
Uanis(C118) \\sim Ueq: with sigma of 0.02 and sigma for terminal atoms of 0.04
Uanis(C113) \\sim Ueq, Uanis(C114) \\sim Ueq, Uanis(C112) \\sim Ueq,
Uanis(C108) \\sim Ueq, Uanis(C111) \\sim Ueq, Uanis(C109) \\sim Ueq,
Uanis(C110) \\sim Ueq: with sigma of 0.02 and sigma for terminal atoms of 0.04
Uanis(C32A) = Uanis(C32B)
Uanis(N4B) = Uanis(N4A)
Uanis(C28B) = Uanis(C28A) = Uanis(C31B) = Uanis(C31A)
Uanis(C28A) = Uanis(C28B)
Uanis(C15) = Uanis(C18)
4. Rigid body (RIGU) restrains
 N4A, C28A, C30A, C29A, C31A, C32A, C33A
 with sigma for 1-2 distances of 0.004 and sigma for 1-3 distances of 0.004
 C115, C120, C119, C118, C117, C116, C121
 with sigma for 1-2 distances of 0.004 and sigma for 1-3 distances of 0.004
 C114, C112, C111, C110, C109, C108, C113
 with sigma for 1-2 distances of 0.004 and sigma for 1-3 distances of 0.004
 C35, C36, C37, C38, C39, C40, O15, O14, C41A
 with sigma for 1-2 distances of 0.004 and sigma for 1-3 distances of 0.004
 N4B, C28B, C30B, C29B, C31B, C33B, C32B
 with sigma for 1-2 distances of 0.004 and sigma for 1-3 distances of 0.004
 C16, C15, C17, N2, C20, C18, C19, C3, O7, O6
 with sigma for 1-2 distances of 0.001 and sigma for 1-3 distances of 0.001
5. Others
 Sof(C115)=Sof(H115)=Sof(C120)=Sof(C119)=Sof(H119)=Sof(C118)=Sof(H118)=
 Sof(C117)=Sof(H117)=Sof(C116)=Sof(H116)=Sof(C121)=Sof(H12A)=Sof(H12B)=
 Sof(H12C)=0.5*(1-FVAR(2))
 Sof(C114)=Sof(H11D)=Sof(H11E)=Sof(H11F)=Sof(C112)=Sof(H112)=Sof(C111)=
 Sof(H111)=Sof(C110)=Sof(H110)=Sof(C109)=Sof(H109)=Sof(C108)=Sof(H108)=
 Sof(C113)=0.5*FVAR(2)
 Sof(N4B)=Sof(C28B)=Sof(H28B)=Sof(C29B)=Sof(H29D)=Sof(H29E)=Sof(H29F)=
 Sof(C30B)=Sof(H30D)=Sof(H30E)=Sof(H30F)=1-FVAR(2)
 Sof(N4A)=Sof(C28A)=Sof(H28A)=Sof(C29A)=Sof(H29A)=Sof(H29B)=Sof(H29C)=
 Sof(C30A)=Sof(H30A)=Sof(H30B)=Sof(H30C)=FVAR(2)
 Sof(C31B)=Sof(H31B)=Sof(C33B)=Sof(H33D)=Sof(H33E)=Sof(H33F)=Sof(C32B)=
 Sof(H32D)=Sof(H32E)=Sof(H32F)=1-FVAR(3)
 Sof(C31A)=Sof(H31A)=Sof(C32A)=Sof(H32A)=Sof(H32B)=Sof(H32C)=Sof(C33A)=
 Sof(H33A)=Sof(H33B)=Sof(H33C)=FVAR(3)
6.a Ternary CH refined with riding coordinates:
 C12(H12), C9(H9), C21(H21), C24(H24), C18(H18), C15(H15), C28A(H28A),
 C31A(H31A), C28B(H28B), C31B(H31B)
6.b Secondary CH2 refined with riding coordinates:
 C6(H6A,H6B), C7(H7A,H7B)
6.c Me refined with riding coordinates:
 C32A(H32A,H32B,H32C), C29A(H29A,H29B,H29C), C33A(H33A,H33B,H33C), C30A(H30A,
 H30B,H30C), C29B(H29D,H29E,H29F), C30B(H30D,H30E,H30F), C33B(H33D,H33E,H33F),
 C32B(H32D,H32E,H32F)
6.d Aromatic/amide H refined with riding coordinates:
 C48(H48), C47(H47), C46(H46), C39(H39), C38(H38), C37(H37), C50(H50),
 C41A(H41A), C105(H105), C104(H104), C103(H103), C102(H102), C101(H101),
 C112(H112), C111(H111), C110(H110), C109(H109), C108(H108), C115(H115),
 C119(H119), C118(H118), C117(H117), C116(H116)
6.e Fitted hexagon refined as free rotating group:
 C105(C104,C103,C102,C101,C106), C112(C111,C110,C109,C108,C113), C115(C120,
 C119,C118,C117,C116)
6.f Idealised Me refined with riding coordinates:
 C114(H11D,H11E,H11F), C121(H12A,H12B,H12C)
6.g Idealised Me refined as rotating group:
 C43(H43A,H43B,H43C), C42(H42A,H42B,H42C), C34(H34A,H34B,H34C), C51(H51A,H51B,
 H51C), C8(H8A,H8B,H8C), C13(H13A,H13B,H13C), C16(H16A,H16B,H16C), C11(H11A,
 H11B,H11C), C14(H14A,H14B,H14C), C23(H23A,H23B,H23C), C22(H22A,H22B,H22C),
 C10(H10A,H10B,H10C), C25(H25A,H25B,H25C), C26(H26A,H26B,H26C), C17(H17A,H17B,
 H17C), C19(H19A,H19B,H19C), C20(H20A,H20B,H20C), C107(H10D,H10E,H10F)
;
_smtbx_masks_special_details
;
A solvent mask was calculated and 208 electrons were 
found in a volume of 1982\%A^3^ in 2 voids per unit cell. 
This is consistent with the presence of 
1[C7H8] per Unit Cell 
which account for 200 electrons 
per unit cell.
;
_smtbx_masks_void_probe_radius 1.2
_smtbx_masks_void_truncation_radius 1.2
_olex2_submission_special_instructions 'No special instructions were received'
_oxdiff_exptl_absorpt_empirical_details
;
Empirical correction (ABSPACK) includes:
- Absorption correction using spherical harmonics
- Frame scaling
- Detector area scaling
;
_oxdiff_exptl_absorpt_empirical_full_max 1.177
_oxdiff_exptl_absorpt_empirical_full_min 0.876

loop_
_space_group_symop_operation_xyz
'x, y, z'
'-x, y, -z+1/2'
'x+1/2, y+1/2, z'
'-x+1/2, y+1/2, -z+1/2'
'-x, -y, -z'
'x, -y, z-1/2'
'-x+1/2, -y+1/2, -z'
'x+1/2, -y+1/2, z-1/2'

loop_
_atom_site_label
_atom_site_type_symbol
_atom_site_fract_x
_atom_site_fract_y
_atom_site_fract_z
_atom_site_U_iso_or_equiv
_atom_site_adp_type
_atom_site_occupancy
_atom_site_site_symmetry_order
_atom_site_calc_flag
_atom_site_refinement_flags_posn
_atom_site_refinement_flags_adp
_atom_site_refinement_flags_occupancy
_atom_site_disorder_assembly
_atom_site_disorder_group
Dy2 Dy 0.74925(2) 0.19538(2) 0.61476(2) 0.01844(4) Uani 1 1 d . . . . .
Dy1 Dy 0.78951(2) 0.30941(2) 0.68462(2) 0.02422(5) Uani 1 1 d . . . . .
Dy3 Dy 0.65421(2) 0.13343(2) 0.50255(2) 0.02524(5) Uani 1 1 d . . . . .
O12 O 0.72612(8) 0.26585(8) 0.64958(11) 0.0262(5) Uani 1 1 d . . . . .
O2 O 0.81229(8) 0.29212(8) 0.46827(10) 0.0202(5) Uani 1 1 d . . . . .
O3 O 0.79187(8) 0.23814(8) 0.54128(10) 0.0223(5) Uani 1 1 d . . . . .
O16 O 0.73279(9) 0.12521(8) 0.55407(11) 0.0269(5) Uani 1 1 d . . . . .
O14 O 0.80746(9) 0.22831(8) 0.68610(10) 0.0257(5) Uani 1 1 d . . . . .
O17 O 0.82345(9) 0.15007(9) 0.57018(12) 0.0342(6) Uani 1 1 d . . . . .
O8 O 0.68270(9) 0.17556(10) 0.66955(11) 0.0324(6) Uani 1 1 d . . . . .
O13 O 0.72180(11) 0.35842(10) 0.63304(14) 0.0445(7) Uani 1 1 d . . . . .
O9 O 0.62659(9) 0.13893(10) 0.60687(11) 0.0347(6) Uani 1 1 d . . . . .
O6 O 0.82121(11) 0.38249(9) 0.68734(12) 0.0410(7) Uani 1 1 d . . . . .
O1 O 0.81175(9) 0.31088(8) 0.57282(10) 0.0275(5) Uani 1 1 d . . . . .
O5 O 0.81601(9) 0.31032(9) 0.79819(11) 0.0313(6) Uani 1 1 d . . . . .
O4 O 0.73989(10) 0.32865(11) 0.77213(11) 0.0381(7) Uani 1 1 d . . . . .
O15 O 0.87875(10) 0.28814(11) 0.69412(13) 0.0423(7) Uani 1 1 d . . . . .
O7 O 0.83046(12) 0.41040(10) 0.58675(12) 0.0457(8) Uani 1 1 d . . . . .
N5 N 0.77779(13) 0.13470(11) 0.69923(14) 0.0340(7) Uani 1 1 d . . . . .
N1 N 0.76686(12) 0.33515(12) 0.87954(14) 0.0356(8) Uani 1 1 d . . . . .
C1 C 0.80447(11) 0.27909(12) 0.52816(14) 0.0212(7) Uani 1 1 d . . . . .
N6 N 0.66576(15) 0.04952(13) 0.54301(15) 0.0427(9) Uani 1 1 d . . . . .
N3 N 0.60784(11) 0.16557(13) 0.70728(14) 0.0390(8) Uani 1 1 d . . . . .
C44 C 0.76520(15) 0.09131(13) 0.55069(17) 0.0336(9) Uani 1 1 d . . . . .
C49 C 0.7534(2) 0.04432(15) 0.5425(2) 0.0482(11) Uani 1 1 d . . . . .
C48 C 0.7918(3) 0.01108(18) 0.5373(3) 0.0709(16) Uani 1 1 d . . . . .
H48 H 0.784297 -0.020995 0.531837 0.085 Uiso 1 1 calc R U . . .
C47 C 0.8380(3) 0.0249(2) 0.5400(3) 0.0826(19) Uani 1 1 d . . . . .
H47 H 0.862742 0.002363 0.534768 0.099 Uiso 1 1 calc R U . . .
C46 C 0.8510(2) 0.07092(19) 0.5500(3) 0.0653(15) Uani 1 1 d . . . . .
H46 H 0.884101 0.079853 0.552181 0.078 Uiso 1 1 calc R U . . .
C45 C 0.81538(16) 0.10332(15) 0.55689(18) 0.0393(9) Uani 1 1 d . . . . .
C4 C 0.64034(13) 0.15988(13) 0.65911(16) 0.0285(8) Uani 1 1 d . . . . .
C2 C 0.77446(14) 0.32449(13) 0.81523(16) 0.0302(8) Uani 1 1 d . . . . .
N2 N 0.84258(16) 0.45718(12) 0.67470(16) 0.0507(9) Uani 1 1 d . . . . .
C43 C 0.87202(14) 0.16757(18) 0.5655(2) 0.0452(11) Uani 1 1 d . . . . .
H43A H 0.871754 0.201583 0.569121 0.068 Uiso 1 1 calc R U . . .
H43B H 0.884613 0.158586 0.522999 0.068 Uiso 1 1 calc R U . . .
H43C H 0.892755 0.154463 0.601137 0.068 Uiso 1 1 calc R U . . .
C6 C 0.68025(14) 0.28681(15) 0.6413(2) 0.0391(9) Uani 1 1 d . . . . .
H6A H 0.667592 0.294603 0.684708 0.047 Uiso 1 1 calc R U . . .
H6B H 0.657312 0.264982 0.618702 0.047 Uiso 1 1 calc R U . . .
C3 C 0.83118(15) 0.41517(13) 0.64886(17) 0.0342(8) Uani 1 1 d . . . . .
C7 C 0.68473(17) 0.32992(17) 0.6013(2) 0.0488(11) Uani 1 1 d . . . . .
H7A H 0.693749 0.321969 0.556064 0.059 Uiso 1 1 calc R U . . .
H7B H 0.653492 0.346864 0.598677 0.059 Uiso 1 1 calc R U . . .
C35 C 0.84774(13) 0.20998(16) 0.71124(16) 0.0341(8) Uani 1 1 d . . . . .
C40 C 0.85369(18) 0.16574(19) 0.7316(2) 0.0515(11) Uani 1 1 d . . . . .
C39 C 0.90143(19) 0.1515(2) 0.7609(2) 0.0652(14) Uani 1 1 d . . . . .
H39 H 0.906829 0.120658 0.776421 0.078 Uiso 1 1 calc R U . . .
C38 C 0.9366(2) 0.1833(2) 0.7648(3) 0.0718(16) Uani 1 1 d . . . . .
H38 H 0.966832 0.174101 0.784595 0.086 Uiso 1 1 calc R U . . .
C37 C 0.93242(19) 0.2294(2) 0.7418(3) 0.0716(15) Uani 1 1 d . . . . .
H37 H 0.959175 0.250161 0.743984 0.086 Uiso 1 1 calc R U . . .
C36 C 0.88916(16) 0.2424(2) 0.71694(19) 0.0510(11) Uani 1 1 d . . . . .
C50 C 0.7051(2) 0.02626(16) 0.54448(19) 0.0520(13) Uani 1 1 d . . . . .
H50 H 0.702029 -0.006612 0.547154 0.062 Uiso 1 1 calc R U . . .
C12 C 0.80744(15) 0.33333(14) 0.92852(17) 0.0355(9) Uani 1 1 d . . . . .
H12 H 0.836520 0.322156 0.905483 0.043 Uiso 1 1 calc R U . . .
C9 C 0.71844(15) 0.34938(16) 0.90072(19) 0.0421(10) Uani 1 1 d . . . . .
H9 H 0.722120 0.355319 0.949112 0.051 Uiso 1 1 calc R U . . .
C42 C 0.7446(2) 0.09466(17) 0.7115(2) 0.0677(16) Uani 1 1 d . . . . .
H42A H 0.718509 0.104994 0.739282 0.102 Uiso 1 1 calc R U . . .
H42B H 0.762864 0.069575 0.733710 0.102 Uiso 1 1 calc R U . . .
H42C H 0.730554 0.083248 0.669428 0.102 Uiso 1 1 calc R U . . .
C41A C 0.81749(18) 0.13246(17) 0.7303(2) 0.0504(11) Uani 1 1 d . . . . .
H41A H 0.823561 0.105147 0.755652 0.061 Uiso 1 1 calc R U . . .
C21 C 0.62150(16) 0.19132(18) 0.7676(2) 0.0500(12) Uani 1 1 d . . . . .
H21 H 0.655350 0.202798 0.762868 0.060 Uiso 1 1 calc R U . . .
C34 C 0.91666(18) 0.3221(2) 0.6920(3) 0.0719(18) Uani 1 1 d . . . . .
H34A H 0.904650 0.349670 0.668118 0.108 Uiso 1 1 calc R U . . .
H34B H 0.944153 0.308895 0.669401 0.108 Uiso 1 1 calc R U . . .
H34C H 0.927113 0.330860 0.736905 0.108 Uiso 1 1 calc R U . . .
C51 C 0.6213(2) 0.02226(17) 0.5511(3) 0.0662(16) Uani 1 1 d . . . . .
H51A H 0.605872 0.032187 0.591290 0.099 Uiso 1 1 calc R U . . .
H51B H 0.629501 -0.010872 0.554414 0.099 Uiso 1 1 calc R U . . .
H51C H 0.598945 0.027301 0.513093 0.099 Uiso 1 1 calc R U . . .
C8 C 0.7109(2) 0.4048(2) 0.6370(4) 0.088(2) Uani 1 1 d . . . . .
H8A H 0.681765 0.408871 0.662192 0.132 Uiso 1 1 calc R U . . .
H8B H 0.705205 0.417466 0.592633 0.132 Uiso 1 1 calc R U . . .
H8C H 0.738091 0.421346 0.659103 0.132 Uiso 1 1 calc R U . . .
C13 C 0.81922(19) 0.38151(17) 0.9556(2) 0.0531(12) Uani 1 1 d . . . . .
H13A H 0.826353 0.402467 0.919219 0.080 Uiso 1 1 calc R U . . .
H13B H 0.847489 0.379660 0.986238 0.080 Uiso 1 1 calc R U . . .
H13C H 0.791401 0.393488 0.978666 0.080 Uiso 1 1 calc R U . . .
C16 C 0.7930(3) 0.4620(2) 0.7734(2) 0.0811(15) Uani 1 1 d . . . . .
H16A H 0.769290 0.479110 0.745534 0.122 Uiso 1 1 calc R U . . .
H16B H 0.793658 0.474849 0.818077 0.122 Uiso 1 1 calc R U . . .
H16C H 0.783767 0.429059 0.774769 0.122 Uiso 1 1 calc R U . . .
C24 C 0.55791(15) 0.1482(2) 0.6987(2) 0.0596(15) Uani 1 1 d . . . . .
H24 H 0.541857 0.155112 0.740722 0.072 Uiso 1 1 calc R U . . .
C11 C 0.68130(17) 0.31069(19) 0.8921(2) 0.0564(13) Uani 1 1 d . . . . .
H11A H 0.677001 0.302864 0.845327 0.085 Uiso 1 1 calc R U . . .
H11B H 0.650306 0.321060 0.908711 0.085 Uiso 1 1 calc R U . . .
H11C H 0.692599 0.283149 0.916695 0.085 Uiso 1 1 calc R U . . .
C14 C 0.79831(18) 0.29899(16) 0.98351(19) 0.0469(11) Uani 1 1 d . . . . .
H14A H 0.770730 0.309607 1.008283 0.070 Uiso 1 1 calc R U . . .
H14B H 0.827203 0.296976 1.013060 0.070 Uiso 1 1 calc R U . . .
H14C H 0.791128 0.268251 0.964619 0.070 Uiso 1 1 calc R U . . .
C23 C 0.5896(2) 0.2339(2) 0.7757(3) 0.0738(17) Uani 1 1 d . . . . .
H23A H 0.590895 0.253587 0.736430 0.111 Uiso 1 1 calc R U . . .
H23B H 0.601171 0.251639 0.814396 0.111 Uiso 1 1 calc R U . . .
H23C H 0.556062 0.224007 0.781422 0.111 Uiso 1 1 calc R U . . .
C22 C 0.62222(19) 0.1598(2) 0.8275(2) 0.0673(16) Uani 1 1 d . . . . .
H22A H 0.589761 0.146924 0.832802 0.101 Uiso 1 1 calc R U . . .
H22B H 0.632145 0.177738 0.866715 0.101 Uiso 1 1 calc R U . . .
H22C H 0.645228 0.134310 0.821522 0.101 Uiso 1 1 calc R U . . .
C18 C 0.8545(3) 0.49616(17) 0.6301(2) 0.0719(10) Uani 1 1 d . . . . .
H18 H 0.857579 0.482301 0.585399 0.086 Uiso 1 1 calc R U . . .
C10 C 0.7011(2) 0.39470(19) 0.8699(2) 0.0604(13) Uani 1 1 d . . . . .
H10A H 0.726496 0.418344 0.875755 0.091 Uiso 1 1 calc R U . . .
H10B H 0.671823 0.405163 0.891072 0.091 Uiso 1 1 calc R U . . .
H10C H 0.693775 0.389931 0.822787 0.091 Uiso 1 1 calc R U . . .
C25 C 0.52958(18) 0.1748(3) 0.6452(2) 0.086(2) Uani 1 1 d . . . . .
H25A H 0.529964 0.208094 0.655784 0.129 Uiso 1 1 calc R U . . .
H25B H 0.496021 0.163662 0.642363 0.129 Uiso 1 1 calc R U . . .
H25C H 0.544483 0.169892 0.602873 0.129 Uiso 1 1 calc R U . . .
C15 C 0.8426(2) 0.46647(18) 0.7456(2) 0.0719(10) Uani 1 1 d . . . . .
H15 H 0.852071 0.499872 0.751221 0.086 Uiso 1 1 calc R U . . .
C26 C 0.5554(2) 0.0954(2) 0.6900(3) 0.091(2) Uani 1 1 d . . . . .
H26A H 0.568114 0.086945 0.647371 0.136 Uiso 1 1 calc R U . . .
H26B H 0.521648 0.085152 0.691675 0.136 Uiso 1 1 calc R U . . .
H26C H 0.574849 0.080336 0.725333 0.136 Uiso 1 1 calc R U . . .
C17 C 0.8809(3) 0.4384(3) 0.7841(3) 0.103(2) Uani 1 1 d . . . . .
H17A H 0.870515 0.405850 0.786475 0.155 Uiso 1 1 calc R U . . .
H17B H 0.885121 0.451092 0.828714 0.155 Uiso 1 1 calc R U . . .
H17C H 0.911651 0.440204 0.762016 0.155 Uiso 1 1 calc R U . . .
C19 C 0.8125(4) 0.5307(2) 0.6245(4) 0.120(2) Uani 1 1 d . . . . .
H19A H 0.782726 0.514266 0.610642 0.181 Uiso 1 1 calc R U . . .
H19B H 0.819608 0.554662 0.592025 0.181 Uiso 1 1 calc R U . . .
H19C H 0.808262 0.545403 0.667393 0.181 Uiso 1 1 calc R U . . .
C20 C 0.9021(3) 0.5181(3) 0.6482(4) 0.141(3) Uani 1 1 d . . . . .
H20A H 0.901557 0.530294 0.693142 0.211 Uiso 1 1 calc R U . . .
H20B H 0.908110 0.543678 0.617683 0.211 Uiso 1 1 calc R U . . .
H20C H 0.927875 0.494858 0.645586 0.211 Uiso 1 1 calc R U . . .
C107 C 0.2576(2) 0.2975(2) 0.3411(3) 0.0666(15) Uani 1 1 d D . . . .
H10D H 0.231946 0.287799 0.370009 0.100 Uiso 1 1 calc R U . . .
H10E H 0.274317 0.269904 0.325075 0.100 Uiso 1 1 calc R U . . .
H10F H 0.243286 0.314864 0.303658 0.100 Uiso 1 1 calc R U . . .
C105 C 0.27972(18) 0.37272(14) 0.3925(2) 0.084(2) Uani 1 1 d DG . . . .
H105 H 0.248744 0.384423 0.378719 0.101 Uiso 1 1 calc R U . . .
C104 C 0.3125(3) 0.40118(14) 0.4272(2) 0.126(4) Uani 1 1 d G . . . .
H104 H 0.303888 0.432324 0.437229 0.151 Uiso 1 1 calc R U . . .
C103 C 0.3578(2) 0.3841(2) 0.4473(2) 0.141(5) Uani 1 1 d G . . . .
H103 H 0.380176 0.403508 0.471092 0.169 Uiso 1 1 calc R U . . .
C102 C 0.37035(14) 0.3385(3) 0.4327(2) 0.141(4) Uani 1 1 d G . . . .
H102 H 0.401320 0.326791 0.446444 0.169 Uiso 1 1 calc R U . . .
C101 C 0.33759(16) 0.31004(16) 0.3979(2) 0.085(2) Uani 1 1 d DG . . . .
H101 H 0.346176 0.278890 0.387934 0.102 Uiso 1 1 calc R U . . .
C106 C 0.29228(14) 0.32715(12) 0.37783(16) 0.0559(13) Uani 1 1 d G . . . .
C114 C 0.5699(13) 0.3767(10) 0.7610(15) 0.175(13) Uani 0.302(5) 1 d D U P A -1
H11D H 0.598716 0.360005 0.777979 0.263 Uiso 0.302(5) 1 calc R U P A -1
H11E H 0.553638 0.358361 0.725925 0.263 Uiso 0.302(5) 1 calc R U P A -1
H11F H 0.547666 0.381546 0.796642 0.263 Uiso 0.302(5) 1 calc R U P A -1
C112 C 0.6097(6) 0.4582(6) 0.7735(7) 0.121(8) Uani 0.302(5) 1 d DG U P A -1
H112 H 0.613954 0.451642 0.819127 0.145 Uiso 0.302(5) 1 calc R U P A -1
C111 C 0.6274(6) 0.4994(6) 0.7482(8) 0.098(7) Uani 0.302(5) 1 d DG U P A -1
H111 H 0.643794 0.521112 0.776515 0.117 Uiso 0.302(5) 1 calc R U P A -1
C110 C 0.6212(6) 0.5090(5) 0.6814(9) 0.104(8) Uani 0.302(5) 1 d DG U P A -1
H110 H 0.633322 0.537205 0.664053 0.125 Uiso 0.302(5) 1 calc R U P A -1
C109 C 0.5973(6) 0.4773(7) 0.6399(7) 0.107(7) Uani 0.302(5) 1 d DG U P A -1
H109 H 0.593010 0.483829 0.594202 0.128 Uiso 0.302(5) 1 calc R U P A -1
C108 C 0.5795(6) 0.4360(6) 0.6652(8) 0.111(7) Uani 0.302(5) 1 d DG U P A -1
H108 H 0.563169 0.414359 0.636812 0.133 Uiso 0.302(5) 1 calc R U P A -1
C113 C 0.5858(6) 0.4265(5) 0.7320(9) 0.113(7) Uani 0.302(5) 1 d DG U P A -1
C115 C 0.5701(9) 0.5184(9) 0.6675(9) 0.103(9) Uani 0.198(5) 1 d DG U P A -2
H115 H 0.552390 0.523776 0.627179 0.123 Uiso 0.198(5) 1 calc R U P A -2
C120 C 0.5481(7) 0.5251(9) 0.7269(11) 0.115(10) Uani 0.198(5) 1 d DG U P A -2
C119 C 0.5741(8) 0.5172(9) 0.7859(9) 0.111(10) Uani 0.198(5) 1 d DG U P A -2
H119 H 0.559019 0.521829 0.826563 0.133 Uiso 0.198(5) 1 calc R U P A -2
C118 C 0.6220(8) 0.5026(8) 0.7855(10) 0.095(9) Uani 0.198(5) 1 d DG U P A -2
H118 H 0.639753 0.497215 0.825823 0.113 Uiso 0.198(5) 1 calc R U P A -2
C117 C 0.6440(7) 0.4959(7) 0.7261(12) 0.072(7) Uani 0.198(5) 1 d DG U P A -2
H117 H 0.676807 0.485882 0.725762 0.086 Uiso 0.198(5) 1 calc R U P A -2
C116 C 0.6181(9) 0.5038(8) 0.6671(10) 0.091(9) Uani 0.198(5) 1 d DG U P A -2
H116 H 0.633126 0.499162 0.626439 0.109 Uiso 0.198(5) 1 calc R U P A -2
C121 C 0.4910(12) 0.5370(16) 0.7273(19) 0.151(17) Uani 0.198(5) 1 d D U P A -2
H12A H 0.484520 0.565929 0.702928 0.227 Uiso 0.198(5) 1 calc R U P A -2
H12B H 0.481311 0.540798 0.772808 0.227 Uiso 0.198(5) 1 calc R U P A -2
H12C H 0.472392 0.511542 0.706453 0.227 Uiso 0.198(5) 1 calc R U P A -2
O10 O 0.58305(10) 0.17972(12) 0.47512(15) 0.0505(8) Uani 1 1 d . . . . .
O11 O 0.57593(13) 0.10320(14) 0.47899(17) 0.0621(10) Uani 1 1 d . . . . .
C27 C 0.55707(16) 0.1424(2) 0.4698(2) 0.0569(15) Uani 1 1 d D . . . .
N4A N 0.5083(2) 0.1409(3) 0.4521(4) 0.0540(18) Uani 0.681(12) 1 d D . P B 1
C28A C 0.4840(3) 0.1854(4) 0.4427(5) 0.0664(17) Uani 0.681(12) 1 d D . P B 1
H28A H 0.509822 0.209820 0.444949 0.080 Uiso 0.681(12) 1 calc R U P B 1
C31A C 0.4804(3) 0.0963(5) 0.4502(5) 0.0664(17) Uani 0.654(15) 1 d D . P B 1
H31A H 0.446391 0.105338 0.437035 0.080 Uiso 0.654(15) 1 calc R U P B 1
C32A C 0.4771(6) 0.0732(6) 0.5164(8) 0.095(5) Uani 0.654(15) 1 d . . P B 1
H32A H 0.458404 0.044331 0.511482 0.142 Uiso 0.654(15) 1 calc R U P B 1
H32B H 0.509717 0.066145 0.534323 0.142 Uiso 0.654(15) 1 calc R U P B 1
H32C H 0.460861 0.094237 0.546403 0.142 Uiso 0.654(15) 1 calc R U P B 1
C29A C 0.4501(5) 0.1962(5) 0.4958(7) 0.082(4) Uani 0.681(12) 1 d . . P B 1
H29A H 0.434773 0.226437 0.487113 0.123 Uiso 0.681(12) 1 calc R U P B 1
H29B H 0.425114 0.172002 0.496882 0.123 Uiso 0.681(12) 1 calc R U P B 1
H29C H 0.468165 0.197159 0.538316 0.123 Uiso 0.681(12) 1 calc R U P B 1
C33A C 0.4957(4) 0.0637(6) 0.3973(6) 0.097(4) Uani 0.654(15) 1 d D . P B 1
H33A H 0.476252 0.035163 0.398422 0.145 Uiso 0.654(15) 1 calc R U P B 1
H33B H 0.490743 0.078665 0.354237 0.145 Uiso 0.654(15) 1 calc R U P B 1
H33C H 0.530037 0.055884 0.404604 0.145 Uiso 0.654(15) 1 calc R U P B 1
C30A C 0.4576(3) 0.1903(6) 0.3757(5) 0.106(5) Uani 0.681(12) 1 d D . P B 1
H30A H 0.442122 0.220962 0.372573 0.159 Uiso 0.681(12) 1 calc R U P B 1
H30B H 0.480895 0.187193 0.340948 0.159 Uiso 0.681(12) 1 calc R U P B 1
H30C H 0.432900 0.165979 0.370598 0.159 Uiso 0.681(12) 1 calc R U P B 1
N4B N 0.5086(5) 0.1612(6) 0.4624(10) 0.0540(18) Uani 0.319(12) 1 d D . P B 2
C28B C 0.4887(6) 0.2096(8) 0.4648(10) 0.0664(17) Uani 0.319(12) 1 d D . P B 2
H28B H 0.515973 0.229900 0.481391 0.080 Uiso 0.319(12) 1 calc R U P B 2
C29B C 0.4481(10) 0.2165(12) 0.5116(15) 0.085(8) Uani 0.319(12) 1 d D . P B 2
H29D H 0.437415 0.248997 0.509967 0.127 Uiso 0.319(12) 1 calc R U P B 2
H29E H 0.420900 0.196103 0.498703 0.127 Uiso 0.319(12) 1 calc R U P B 2
H29F H 0.459795 0.208805 0.556484 0.127 Uiso 0.319(12) 1 calc R U P B 2
C30B C 0.4711(14) 0.2301(15) 0.3968(14) 0.153(18) Uani 0.319(12) 1 d . . P B 2
H30D H 0.458674 0.261679 0.402900 0.229 Uiso 0.319(12) 1 calc R U P B 2
H30E H 0.498289 0.231040 0.367408 0.229 Uiso 0.319(12) 1 calc R U P B 2
H30F H 0.445282 0.210404 0.377334 0.229 Uiso 0.319(12) 1 calc R U P B 2
C31B C 0.4722(6) 0.1213(9) 0.4435(9) 0.0664(17) Uani 0.346(15) 1 d D . P B 2
H31B H 0.439879 0.135974 0.433586 0.080 Uiso 0.346(15) 1 calc R U P B 2
C33B C 0.4863(8) 0.0965(12) 0.3831(12) 0.103(8) Uani 0.346(15) 1 d . . P B 2
H33D H 0.487979 0.118787 0.346811 0.154 Uiso 0.346(15) 1 calc R U P B 2
H33E H 0.518049 0.081877 0.391071 0.154 Uiso 0.346(15) 1 calc R U P B 2
H33F H 0.462132 0.072542 0.371646 0.154 Uiso 0.346(15) 1 calc R U P B 2
C32B C 0.4678(13) 0.0921(12) 0.5046(15) 0.095(5) Uani 0.346(15) 1 d D . P B 2
H32D H 0.458382 0.112046 0.541063 0.142 Uiso 0.346(15) 1 calc R U P B 2
H32E H 0.443125 0.068066 0.496565 0.142 Uiso 0.346(15) 1 calc R U P B 2
H32F H 0.499041 0.077402 0.515989 0.142 Uiso 0.346(15) 1 calc R U P B 2

loop_
_atom_site_aniso_label
_atom_site_aniso_U_11
_atom_site_aniso_U_22
_atom_site_aniso_U_33
_atom_site_aniso_U_23
_atom_site_aniso_U_13
_atom_site_aniso_U_12
Dy2 0.02164(8) 0.02137(8) 0.01239(7) -0.00046(5) 0.00151(5) -0.00593(6)
Dy1 0.03564(10) 0.02477(9) 0.01241(7) -0.00303(6) 0.00281(6) -0.00992(7)
Dy3 0.03238(9) 0.02905(9) 0.01429(7) -0.00047(6) 0.00100(6) -0.01587(7)
O12 0.0254(12) 0.0272(13) 0.0262(12) -0.0046(10) 0.0025(10) -0.0037(10)
O2 0.0214(11) 0.0274(12) 0.0120(10) 0.0010(9) 0.0024(8) -0.0087(9)
O3 0.0251(12) 0.0256(13) 0.0166(10) 0.0009(9) 0.0042(9) -0.0082(10)
O16 0.0370(14) 0.0232(13) 0.0203(11) -0.0015(9) -0.0001(10) -0.0032(11)
O14 0.0314(13) 0.0295(13) 0.0160(11) -0.0018(9) -0.0026(9) -0.0062(10)
O17 0.0343(14) 0.0374(16) 0.0312(13) 0.0001(11) 0.0043(11) 0.0043(12)
O8 0.0306(14) 0.0454(16) 0.0217(12) -0.0006(11) 0.0076(10) -0.0173(12)
O13 0.0596(19) 0.0278(15) 0.0449(16) -0.0002(12) -0.0139(14) 0.0003(14)
O9 0.0367(14) 0.0491(17) 0.0188(12) 0.0001(11) 0.0085(10) -0.0148(13)
O6 0.0685(19) 0.0325(14) 0.0217(12) -0.0018(10) -0.0021(12) -0.0226(13)
O1 0.0367(14) 0.0330(14) 0.0132(11) -0.0033(9) 0.0051(9) -0.0144(11)
O5 0.0391(15) 0.0409(16) 0.0144(11) -0.0045(10) 0.0061(10) -0.0047(12)
O4 0.0396(15) 0.0567(19) 0.0181(12) -0.0090(12) 0.0024(11) -0.0022(13)
O15 0.0387(16) 0.0589(19) 0.0297(14) 0.0027(13) 0.0060(12) -0.0090(14)
O7 0.085(2) 0.0315(15) 0.0214(10) -0.0050(10) 0.0076(12) -0.0158(15)
N5 0.051(2) 0.0332(18) 0.0178(14) 0.0031(12) 0.0001(14) 0.0053(15)
N1 0.0421(18) 0.050(2) 0.0154(14) -0.0068(13) 0.0054(13) -0.0068(16)
C1 0.0199(16) 0.0295(19) 0.0142(15) 0.0016(13) 0.0016(12) -0.0063(14)
N6 0.073(3) 0.034(2) 0.0209(16) 0.0023(14) 0.0022(16) -0.0189(19)
N3 0.0305(17) 0.065(2) 0.0220(15) -0.0045(15) 0.0092(13) -0.0184(16)
C44 0.057(3) 0.0240(19) 0.0197(16) -0.0019(14) 0.0032(16) 0.0063(18)
C49 0.083(3) 0.029(2) 0.032(2) -0.0002(17) -0.001(2) 0.000(2)
C48 0.107(5) 0.034(3) 0.071(4) -0.011(2) -0.003(3) 0.019(3)
C47 0.089(5) 0.058(4) 0.100(5) -0.013(3) -0.002(4) 0.032(4)
C46 0.065(3) 0.055(3) 0.075(4) -0.013(3) -0.002(3) 0.025(3)
C45 0.050(2) 0.041(2) 0.0274(19) 0.0003(17) 0.0015(17) 0.012(2)
C4 0.0328(19) 0.035(2) 0.0178(16) 0.0047(14) 0.0080(14) -0.0103(16)
C2 0.045(2) 0.030(2) 0.0161(16) -0.0054(14) 0.0038(15) -0.0105(17)
N2 0.089(3) 0.0328(15) 0.0311(14) -0.0098(11) 0.0100(15) -0.0252(16)
C43 0.028(2) 0.074(3) 0.034(2) 0.000(2) 0.0041(16) 0.005(2)
C6 0.028(2) 0.039(2) 0.051(2) -0.0105(19) 0.0017(17) 0.0054(17)
C3 0.051(2) 0.0289(14) 0.0231(12) -0.0040(10) 0.0036(13) -0.0138(15)
C7 0.053(3) 0.048(3) 0.044(2) -0.002(2) -0.014(2) 0.006(2)
C35 0.0266(18) 0.061(2) 0.0148(16) -0.0021(16) -0.0017(13) 0.0060(17)
C40 0.058(3) 0.066(3) 0.031(2) 0.006(2) 0.0110(19) 0.015(2)
C39 0.053(3) 0.090(4) 0.053(3) 0.011(3) 0.001(2) 0.013(3)
C38 0.053(3) 0.097(4) 0.064(3) 0.017(3) -0.007(3) 0.012(3)
C37 0.044(3) 0.106(4) 0.064(3) 0.007(3) -0.003(2) -0.014(3)
C36 0.042(2) 0.087(3) 0.0244(19) -0.007(2) 0.0044(17) 0.004(2)
C50 0.099(4) 0.030(2) 0.027(2) 0.0007(17) 0.003(2) -0.012(3)
C12 0.044(2) 0.044(2) 0.0185(17) -0.0044(16) 0.0027(15) -0.0086(19)
C9 0.041(2) 0.061(3) 0.0251(19) -0.0116(18) 0.0091(16) -0.004(2)
C42 0.133(5) 0.038(3) 0.033(2) 0.011(2) 0.004(3) -0.015(3)
C41A 0.067(3) 0.055(3) 0.029(2) -0.0003(19) -0.003(2) 0.019(2)
C21 0.038(2) 0.081(4) 0.032(2) -0.014(2) 0.0112(18) -0.019(2)
C34 0.041(3) 0.118(5) 0.056(3) 0.017(3) -0.004(2) -0.033(3)
C51 0.100(4) 0.043(3) 0.058(3) 0.006(2) 0.014(3) -0.038(3)
C8 0.072(4) 0.046(3) 0.145(6) -0.022(4) -0.017(4) 0.018(3)
C13 0.065(3) 0.053(3) 0.040(2) -0.010(2) -0.008(2) -0.015(2)
C16 0.149(4) 0.057(3) 0.040(3) -0.021(2) 0.030(3) -0.028(3)
C24 0.033(2) 0.118(5) 0.029(2) -0.014(2) 0.0144(18) -0.031(3)
C11 0.048(3) 0.080(4) 0.042(3) -0.009(2) 0.016(2) -0.010(3)
C14 0.063(3) 0.055(3) 0.0221(19) 0.0029(18) 0.0021(18) -0.012(2)
C23 0.069(4) 0.081(4) 0.074(4) -0.025(3) 0.028(3) -0.017(3)
C22 0.062(3) 0.115(5) 0.025(2) -0.005(3) 0.005(2) -0.013(3)
C18 0.144(3) 0.0380(16) 0.0348(14) -0.0102(11) 0.0176(16) -0.0330(16)
C10 0.066(3) 0.068(4) 0.048(3) -0.014(2) 0.009(2) 0.011(3)
C25 0.036(3) 0.182(7) 0.041(3) -0.010(4) 0.007(2) -0.003(4)
C15 0.144(3) 0.0380(16) 0.0348(14) -0.0102(11) 0.0176(16) -0.0330(16)
C26 0.090(5) 0.115(6) 0.069(4) -0.021(4) 0.034(3) -0.071(4)
C17 0.148(4) 0.108(5) 0.051(3) -0.019(3) -0.035(3) -0.035(4)
C19 0.210(5) 0.062(4) 0.091(5) 0.018(3) 0.026(5) 0.017(4)
C20 0.168(5) 0.110(6) 0.147(7) 0.004(5) 0.035(5) -0.090(4)
C107 0.082(4) 0.070(4) 0.049(3) 0.000(3) 0.019(3) 0.000(3)
C105 0.136(6) 0.065(4) 0.054(3) -0.003(3) 0.045(4) 0.003(4)
C104 0.218(11) 0.100(6) 0.063(5) -0.031(4) 0.060(6) -0.061(7)
C103 0.180(11) 0.173(11) 0.071(5) 0.004(6) 0.020(6) -0.087(9)
C102 0.088(6) 0.243(13) 0.092(6) 0.066(7) -0.008(5) -0.057(8)
C101 0.066(4) 0.118(6) 0.073(4) 0.041(4) 0.021(3) 0.009(4)
C106 0.077(4) 0.060(3) 0.033(2) 0.009(2) 0.023(2) -0.006(3)
C114 0.14(2) 0.126(17) 0.26(3) 0.050(18) -0.01(2) -0.002(16)
C112 0.130(16) 0.112(12) 0.119(13) 0.031(10) -0.011(11) 0.004(11)
C111 0.104(14) 0.092(11) 0.101(10) 0.004(10) 0.046(10) 0.015(10)
C110 0.136(16) 0.079(13) 0.100(10) 0.000(9) 0.031(11) 0.011(11)
C109 0.088(13) 0.107(12) 0.126(12) -0.007(9) 0.010(10) 0.033(10)
C108 0.064(11) 0.117(12) 0.150(12) -0.011(11) -0.006(10) 0.015(10)
C113 0.070(12) 0.115(12) 0.152(12) 0.010(10) 0.003(10) 0.011(10)
C115 0.111(13) 0.088(18) 0.107(12) -0.014(13) -0.018(11) -0.011(13)
C120 0.123(14) 0.087(19) 0.137(13) -0.002(14) 0.012(10) -0.006(14)
C119 0.123(13) 0.105(19) 0.108(12) 0.021(14) 0.047(11) 0.011(13)
C118 0.120(13) 0.069(16) 0.097(12) 0.006(13) 0.034(11) 0.007(13)
C117 0.084(13) 0.033(12) 0.098(12) -0.019(11) 0.018(9) 0.004(11)
C116 0.118(14) 0.049(16) 0.105(12) 0.009(13) 0.009(11) -0.008(12)
C121 0.139(17) 0.13(3) 0.19(4) -0.01(3) 0.014(17) 0.04(2)
O10 0.0314(15) 0.072(2) 0.0479(17) 0.0235(16) -0.0031(13) -0.0114(15)
O11 0.049(2) 0.073(3) 0.064(2) -0.0053(19) -0.0107(17) -0.0357(19)
C27 0.030(2) 0.114(5) 0.026(2) 0.015(3) -0.0039(17) -0.026(3)
N4A 0.033(2) 0.082(5) 0.046(4) 0.003(4) -0.007(2) -0.025(3)
C28A 0.035(2) 0.089(5) 0.074(3) 0.012(3) -0.011(2) -0.019(3)
C31A 0.035(2) 0.089(5) 0.074(3) 0.012(3) -0.011(2) -0.019(3)
C32A 0.074(7) 0.101(12) 0.108(6) 0.036(6) -0.010(5) -0.060(9)
C29A 0.065(6) 0.108(11) 0.072(7) -0.007(7) -0.014(5) 0.014(6)
C33A 0.064(7) 0.113(10) 0.111(8) -0.033(8) -0.014(6) -0.030(7)
C30A 0.040(5) 0.212(16) 0.065(6) 0.054(8) 0.000(4) 0.015(7)
N4B 0.033(2) 0.082(5) 0.046(4) 0.003(4) -0.007(2) -0.025(3)
C28B 0.035(2) 0.089(5) 0.074(3) 0.012(3) -0.011(2) -0.019(3)
C29B 0.069(13) 0.11(2) 0.070(14) 0.002(16) 0.000(9) 0.005(14)
C30B 0.17(3) 0.21(4) 0.084(15) 0.06(2) 0.038(16) 0.11(3)
C31B 0.035(2) 0.089(5) 0.074(3) 0.012(3) -0.011(2) -0.019(3)
C33B 0.066(12) 0.13(2) 0.109(10) -0.041(13) -0.039(9) -0.036(14)
C32B 0.074(7) 0.101(12) 0.108(6) 0.036(6) -0.010(5) -0.060(9)

loop_
_atom_type_symbol
_atom_type_description
_atom_type_scat_dispersion_real
_atom_type_scat_dispersion_imag
_atom_type_scat_source
C C 0.0033 0.0016 'International Tables Vol C Tables 4.2.6.8 and 6.1.1.4'
Dy Dy -0.1892 4.4098 'International Tables Vol C Tables 4.2.6.8 and 6.1.1.4'
H H 0.0000 0.0000 'International Tables Vol C Tables 4.2.6.8 and 6.1.1.4'
N N 0.0061 0.0033 'International Tables Vol C Tables 4.2.6.8 and 6.1.1.4'
O O 0.0106 0.0060 'International Tables Vol C Tables 4.2.6.8 and 6.1.1.4'

loop_
_geom_angle_atom_site_label_1
_geom_angle_atom_site_label_2
_geom_angle_atom_site_label_3
_geom_angle
_geom_angle_site_symmetry_1
_geom_angle_site_symmetry_3
_geom_angle_publ_flag
O12 Dy2 O2 83.30(8) . 7_656 ?
O12 Dy2 O3 83.32(8) . . ?
O12 Dy2 O16 150.45(8) . . ?
O12 Dy2 O14 68.54(9) . . ?
O12 Dy2 O17 142.50(8) . . ?
O12 Dy2 O8 79.84(9) . . ?
O12 Dy2 N5 119.18(9) . . ?
O2 Dy2 O16 69.28(8) 7_656 . ?
O2 Dy2 O17 112.07(8) 7_656 . ?
O2 Dy2 N5 140.83(9) 7_656 . ?
O3 Dy2 O2 80.05(7) . 7_656 ?
O3 Dy2 O16 101.88(8) . . ?
O3 Dy2 O14 80.12(8) . . ?
O3 Dy2 O17 67.09(8) . . ?
O3 Dy2 N5 130.69(10) . . ?
O16 Dy2 O17 62.50(8) . . ?
O16 Dy2 N5 79.54(9) . . ?
O14 Dy2 O2 147.11(8) . 7_656 ?
O14 Dy2 O16 140.89(8) . . ?
O14 Dy2 O17 83.57(8) . . ?
O14 Dy2 N5 70.80(10) . . ?
O8 Dy2 O2 79.42(8) . 7_656 ?
O8 Dy2 O3 154.76(9) . . ?
O8 Dy2 O16 84.37(9) . . ?
O8 Dy2 O14 110.49(8) . . ?
O8 Dy2 O17 135.14(9) . . ?
O8 Dy2 N5 74.34(10) . . ?
N5 Dy2 O17 70.73(9) . . ?
O12 Dy1 O14 67.52(8) . . ?
O12 Dy1 O13 68.04(9) . . ?
O12 Dy1 O6 144.79(10) . . ?
O12 Dy1 O1 86.34(8) . . ?
O12 Dy1 O5 121.01(8) . . ?
O12 Dy1 O4 84.25(9) . . ?
O12 Dy1 O15 129.19(9) . . ?
O14 Dy1 O13 134.33(8) . . ?
O14 Dy1 O5 86.77(8) . . ?
O14 Dy1 O15 64.07(9) . . ?
O13 Dy1 O15 149.62(10) . . ?
O6 Dy1 O14 145.37(10) . . ?
O6 Dy1 O13 76.91(10) . . ?
O6 Dy1 O1 83.80(8) . . ?
O6 Dy1 O5 82.23(9) . . ?
O6 Dy1 O4 90.04(10) . . ?
O6 Dy1 O15 81.30(11) . . ?
O1 Dy1 O14 88.14(8) . . ?
O1 Dy1 O13 79.07(9) . . ?
O1 Dy1 O5 147.23(8) . . ?
O1 Dy1 O15 77.74(8) . . ?
O5 Dy1 O13 125.71(9) . . ?
O5 Dy1 O15 70.93(8) . . ?
O4 Dy1 O14 110.31(9) . . ?
O4 Dy1 O13 74.92(10) . . ?
O4 Dy1 O1 153.99(9) . . ?
O4 Dy1 O5 55.42(9) . . ?
O4 Dy1 O15 126.34(9) . . ?
O2 Dy3 O1 54.08(7) 7_656 7_656 ?
O2 Dy3 N6 135.97(9) 7_656 . ?
O2 Dy3 O10 82.39(10) 7_656 . ?
O16 Dy3 O2 69.16(8) . 7_656 ?
O16 Dy3 O1 88.46(8) . 7_656 ?
O16 Dy3 N6 70.54(10) . . ?
O16 Dy3 O10 150.75(10) . . ?
O9 Dy3 O2 81.32(8) . 7_656 ?
O9 Dy3 O16 86.13(9) . . ?
O9 Dy3 O1 133.74(9) . 7_656 ?
O9 Dy3 N6 79.00(10) . . ?
O9 Dy3 O10 82.89(10) . . ?
O9 Dy3 O11 82.82(11) . . ?
O1 Dy3 N6 140.80(10) 7_656 . ?
O7 Dy3 O2 127.72(9) 7_656 7_656 ?
O7 Dy3 O16 95.73(10) 7_656 . ?
O7 Dy3 O9 149.58(10) 7_656 . ?
O7 Dy3 O1 76.68(9) 7_656 7_656 ?
O7 Dy3 N6 73.13(10) 7_656 . ?
O7 Dy3 O10 107.37(11) 7_656 . ?
O7 Dy3 O11 80.42(12) 7_656 . ?
O10 Dy3 O1 79.92(9) . 7_656 ?
O10 Dy3 N6 132.85(12) . . ?
O11 Dy3 O2 136.03(12) . 7_656 ?
O11 Dy3 O16 149.63(12) . . ?
O11 Dy3 O1 119.29(11) . 7_656 ?
O11 Dy3 N6 79.60(14) . . ?
O11 Dy3 O10 55.05(13) . . ?
Dy1 O12 Dy2 111.98(10) . . ?
C6 O12 Dy2 127.9(2) . . ?
C6 O12 Dy1 119.1(2) . . ?
Dy2 O2 Dy3 107.38(9) 7_656 7_656 ?
C1 O2 Dy2 124.58(19) . 7_656 ?
C1 O2 Dy3 95.89(18) . 7_656 ?
C1 O3 Dy2 142.3(2) . . ?
Dy3 O16 Dy2 107.01(9) . . ?
C44 O16 Dy2 122.0(2) . . ?
C44 O16 Dy3 130.9(2) . . ?
Dy2 O14 Dy1 104.63(9) . . ?
C35 O14 Dy2 129.2(2) . . ?
C35 O14 Dy1 124.7(2) . . ?
C45 O17 Dy2 115.3(2) . . ?
C45 O17 C43 117.9(3) . . ?
C43 O17 Dy2 126.4(2) . . ?
C4 O8 Dy2 140.6(2) . . ?
C7 O13 Dy1 111.6(2) . . ?
C8 O13 Dy1 132.6(3) . . ?
C8 O13 C7 115.2(4) . . ?
C4 O9 Dy3 135.3(2) . . ?
C3 O6 Dy1 140.0(2) . . ?
Dy1 O1 Dy3 137.40(10) . 7_656 ?
C1 O1 Dy1 128.13(19) . . ?
C1 O1 Dy3 94.25(17) . 7_656 ?
C2 O5 Dy1 91.4(2) . . ?
C2 O4 Dy1 93.1(2) . . ?
C36 O15 Dy1 115.5(2) . . ?
C36 O15 C34 120.1(4) . . ?
C34 O15 Dy1 122.8(3) . . ?
C3 O7 Dy3 149.6(3) . 7_656 ?
C42 N5 Dy2 117.6(3) . . ?
C41A N5 Dy2 128.2(3) . . ?
C41A N5 C42 114.1(4) . . ?
C2 N1 C12 119.8(3) . . ?
C2 N1 C9 121.2(3) . . ?
C12 N1 C9 119.0(3) . . ?
O2 C1 Dy3 57.00(16) . 7_656 ?
O3 C1 Dy3 172.2(2) . 7_656 ?
O3 C1 O2 121.7(3) . . ?
O3 C1 O1 123.0(3) . . ?
O1 C1 Dy3 58.65(16) . 7_656 ?
O1 C1 O2 115.2(3) . . ?
C50 N6 Dy3 126.5(3) . . ?
C50 N6 C51 115.6(4) . . ?
C51 N6 Dy3 116.3(3) . . ?
C4 N3 C21 120.4(3) . . ?
C4 N3 C24 121.0(3) . . ?
C21 N3 C24 118.5(3) . . ?
O16 C44 C49 124.1(4) . . ?
O16 C44 C45 118.2(3) . . ?
C49 C44 C45 117.7(4) . . ?
C44 C49 C48 118.9(5) . . ?
C44 C49 C50 124.0(4) . . ?
C48 C49 C50 116.9(5) . . ?
C49 C48 H48 119.7 . . ?
C47 C48 C49 120.5(5) . . ?
C47 C48 H48 119.7 . . ?
C48 C47 H47 119.0 . . ?
C48 C47 C46 122.0(6) . . ?
C46 C47 H47 119.0 . . ?
C47 C46 H46 120.5 . . ?
C45 C46 C47 119.0(6) . . ?
C45 C46 H46 120.5 . . ?
O17 C45 C44 113.5(3) . . ?
C46 C45 O17 124.8(4) . . ?
C46 C45 C44 121.7(4) . . ?
O8 C4 O9 123.6(3) . . ?
O8 C4 N3 117.9(3) . . ?
O9 C4 N3 118.5(3) . . ?
O5 C2 N1 120.4(3) . . ?
O4 C2 O5 119.9(3) . . ?
O4 C2 N1 119.7(3) . . ?
C3 N2 C18 119.4(3) . . ?
C3 N2 C15 122.4(3) . . ?
C15 N2 C18 118.2(3) . . ?
O17 C43 H43A 109.5 . . ?
O17 C43 H43B 109.5 . . ?
O17 C43 H43C 109.5 . . ?
H43A C43 H43B 109.5 . . ?
H43A C43 H43C 109.5 . . ?
H43B C43 H43C 109.5 . . ?
O12 C6 H6A 109.9 . . ?
O12 C6 H6B 109.9 . . ?
O12 C6 C7 109.0(3) . . ?
H6A C6 H6B 108.3 . . ?
C7 C6 H6A 109.9 . . ?
C7 C6 H6B 109.9 . . ?
O6 C3 O7 122.9(3) . . ?
O6 C3 N2 118.6(3) . . ?
O7 C3 N2 118.5(3) . . ?
O13 C7 C6 107.5(3) . . ?
O13 C7 H7A 110.2 . . ?
O13 C7 H7B 110.2 . . ?
C6 C7 H7A 110.2 . . ?
C6 C7 H7B 110.2 . . ?
H7A C7 H7B 108.5 . . ?
O14 C35 C40 126.1(4) . . ?
O14 C35 C36 114.7(4) . . ?
C40 C35 C36 119.2(4) . . ?
C35 C40 C39 118.7(5) . . ?
C35 C40 C41A 124.7(4) . . ?
C41A C40 C39 116.6(5) . . ?
C40 C39 H39 121.1 . . ?
C38 C39 C40 117.9(6) . . ?
C38 C39 H39 121.1 . . ?
C39 C38 H38 117.4 . . ?
C39 C38 C37 125.2(5) . . ?
C37 C38 H38 117.4 . . ?
C38 C37 H37 121.6 . . ?
C36 C37 C38 116.7(5) . . ?
C36 C37 H37 121.6 . . ?
O15 C36 C35 114.4(4) . . ?
C37 C36 O15 123.4(5) . . ?
C37 C36 C35 122.2(5) . . ?
N6 C50 C49 127.1(4) . . ?
N6 C50 H50 116.5 . . ?
C49 C50 H50 116.5 . . ?
N1 C12 H12 107.4 . . ?
N1 C12 C13 111.0(4) . . ?
N1 C12 C14 112.1(3) . . ?
C13 C12 H12 107.4 . . ?
C13 C12 C14 111.4(3) . . ?
C14 C12 H12 107.4 . . ?
N1 C9 H9 106.2 . . ?
N1 C9 C11 112.2(4) . . ?
N1 C9 C10 113.0(4) . . ?
C11 C9 H9 106.2 . . ?
C10 C9 H9 106.2 . . ?
C10 C9 C11 112.4(4) . . ?
N5 C42 H42A 109.5 . . ?
N5 C42 H42B 109.5 . . ?
N5 C42 H42C 109.5 . . ?
H42A C42 H42B 109.5 . . ?
H42A C42 H42C 109.5 . . ?
H42B C42 H42C 109.5 . . ?
N5 C41A C40 126.5(4) . . ?
N5 C41A H41A 116.7 . . ?
C40 C41A H41A 116.7 . . ?
N3 C21 H21 107.1 . . ?
N3 C21 C23 111.5(4) . . ?
N3 C21 C22 111.3(4) . . ?
C23 C21 H21 107.1 . . ?
C22 C21 H21 107.1 . . ?
C22 C21 C23 112.4(4) . . ?
O15 C34 H34A 109.5 . . ?
O15 C34 H34B 109.5 . . ?
O15 C34 H34C 109.5 . . ?
H34A C34 H34B 109.5 . . ?
H34A C34 H34C 109.5 . . ?
H34B C34 H34C 109.5 . . ?
N6 C51 H51A 109.5 . . ?
N6 C51 H51B 109.5 . . ?
N6 C51 H51C 109.5 . . ?
H51A C51 H51B 109.5 . . ?
H51A C51 H51C 109.5 . . ?
H51B C51 H51C 109.5 . . ?
O13 C8 H8A 109.5 . . ?
O13 C8 H8B 109.5 . . ?
O13 C8 H8C 109.5 . . ?
H8A C8 H8B 109.5 . . ?
H8A C8 H8C 109.5 . . ?
H8B C8 H8C 109.5 . . ?
C12 C13 H13A 109.5 . . ?
C12 C13 H13B 109.5 . . ?
C12 C13 H13C 109.5 . . ?
H13A C13 H13B 109.5 . . ?
H13A C13 H13C 109.5 . . ?
H13B C13 H13C 109.5 . . ?
H16A C16 H16B 109.5 . . ?
H16A C16 H16C 109.5 . . ?
H16B C16 H16C 109.5 . . ?
C15 C16 H16A 109.5 . . ?
C15 C16 H16B 109.5 . . ?
C15 C16 H16C 109.5 . . ?
N3 C24 H24 106.1 . . ?
N3 C24 C25 111.4(4) . . ?
N3 C24 C26 112.9(5) . . ?
C25 C24 H24 106.1 . . ?
C25 C24 C26 113.4(5) . . ?
C26 C24 H24 106.1 . . ?
C9 C11 H11A 109.5 . . ?
C9 C11 H11B 109.5 . . ?
C9 C11 H11C 109.5 . . ?
H11A C11 H11B 109.5 . . ?
H11A C11 H11C 109.5 . . ?
H11B C11 H11C 109.5 . . ?
C12 C14 H14A 109.5 . . ?
C12 C14 H14B 109.5 . . ?
C12 C14 H14C 109.5 . . ?
H14A C14 H14B 109.5 . . ?
H14A C14 H14C 109.5 . . ?
H14B C14 H14C 109.5 . . ?
C21 C23 H23A 109.5 . . ?
C21 C23 H23B 109.5 . . ?
C21 C23 H23C 109.5 . . ?
H23A C23 H23B 109.5 . . ?
H23A C23 H23C 109.5 . . ?
H23B C23 H23C 109.5 . . ?
C21 C22 H22A 109.5 . . ?
C21 C22 H22B 109.5 . . ?
C21 C22 H22C 109.5 . . ?
H22A C22 H22B 109.5 . . ?
H22A C22 H22C 109.5 . . ?
H22B C22 H22C 109.5 . . ?
N2 C18 H18 106.6 . . ?
N2 C18 C19 110.3(5) . . ?
N2 C18 C20 112.6(6) . . ?
C19 C18 H18 106.6 . . ?
C20 C18 H18 106.6 . . ?
C20 C18 C19 113.7(6) . . ?
C9 C10 H10A 109.5 . . ?
C9 C10 H10B 109.5 . . ?
C9 C10 H10C 109.5 . . ?
H10A C10 H10B 109.5 . . ?
H10A C10 H10C 109.5 . . ?
H10B C10 H10C 109.5 . . ?
C24 C25 H25A 109.5 . . ?
C24 C25 H25B 109.5 . . ?
C24 C25 H25C 109.5 . . ?
H25A C25 H25B 109.5 . . ?
H25A C25 H25C 109.5 . . ?
H25B C25 H25C 109.5 . . ?
N2 C15 C16 113.0(5) . . ?
N2 C15 H15 106.1 . . ?
N2 C15 C17 112.4(5) . . ?
C16 C15 H15 106.1 . . ?
C16 C15 C17 112.5(5) . . ?
C17 C15 H15 106.1 . . ?
C24 C26 H26A 109.5 . . ?
C24 C26 H26B 109.5 . . ?
C24 C26 H26C 109.5 . . ?
H26A C26 H26B 109.5 . . ?
H26A C26 H26C 109.5 . . ?
H26B C26 H26C 109.5 . . ?
C15 C17 H17A 109.5 . . ?
C15 C17 H17B 109.5 . . ?
C15 C17 H17C 109.5 . . ?
H17A C17 H17B 109.5 . . ?
H17A C17 H17C 109.5 . . ?
H17B C17 H17C 109.5 . . ?
C18 C19 H19A 109.5 . . ?
C18 C19 H19B 109.5 . . ?
C18 C19 H19C 109.5 . . ?
H19A C19 H19B 109.5 . . ?
H19A C19 H19C 109.5 . . ?
H19B C19 H19C 109.5 . . ?
C18 C20 H20A 109.5 . . ?
C18 C20 H20B 109.5 . . ?
C18 C20 H20C 109.5 . . ?
H20A C20 H20B 109.5 . . ?
H20A C20 H20C 109.5 . . ?
H20B C20 H20C 109.5 . . ?
H10D C107 H10E 109.5 . . ?
H10D C107 H10F 109.5 . . ?
H10E C107 H10F 109.5 . . ?
C106 C107 H10D 109.5 . . ?
C106 C107 H10E 109.5 . . ?
C106 C107 H10F 109.5 . . ?
C104 C105 H105 120.0 . . ?
C104 C105 C106 120.0 . . ?
C106 C105 H105 120.0 . . ?
C105 C104 H104 120.0 . . ?
C105 C104 C103 120.0 . . ?
C103 C104 H104 120.0 . . ?
C104 C103 H103 120.0 . . ?
C102 C103 C104 120.0 . . ?
C102 C103 H103 120.0 . . ?
C103 C102 H102 120.0 . . ?
C103 C102 C101 120.0 . . ?
C101 C102 H102 120.0 . . ?
C102 C101 H101 120.0 . . ?
C106 C101 C102 120.0 . . ?
C106 C101 H101 120.0 . . ?
C105 C106 C107 119.6(4) . . ?
C101 C106 C107 120.4(4) . . ?
C101 C106 C105 120.0 . . ?
H11D C114 H11E 109.5 . . ?
H11D C114 H11F 109.5 . . ?
H11E C114 H11F 109.5 . . ?
C113 C114 H11D 109.5 . . ?
C113 C114 H11E 109.5 . . ?
C113 C114 H11F 109.5 . . ?
C111 C112 H112 120.0 . . ?
C111 C112 C113 120.0 . . ?
C113 C112 H112 120.0 . . ?
C112 C111 H111 120.0 . . ?
C110 C111 C112 120.0 . . ?
C110 C111 H111 120.0 . . ?
C111 C110 H110 120.0 . . ?
C109 C110 C111 120.0 . . ?
C109 C110 H110 120.0 . . ?
C110 C109 H109 120.0 . . ?
C108 C109 C110 120.0 . . ?
C108 C109 H109 120.0 . . ?
C109 C108 H108 120.0 . . ?
C109 C108 C113 120.0 . . ?
C113 C108 H108 120.0 . . ?
C112 C113 C114 119.2(7) . . ?
C108 C113 C114 120.5(7) . . ?
C108 C113 C112 120.0 . . ?
C120 C115 H115 120.0 . . ?
C120 C115 C116 120.0 . . ?
C116 C115 H115 120.0 . . ?
C115 C120 C121 119.8(7) . . ?
C119 C120 C115 120.0 . . ?
C119 C120 C121 119.9(7) . . ?
C120 C119 H119 120.0 . . ?
C120 C119 C118 120.0 . . ?
C118 C119 H119 120.0 . . ?
C119 C118 H118 120.0 . . ?
C117 C118 C119 120.0 . . ?
C117 C118 H118 120.0 . . ?
C118 C117 H117 120.0 . . ?
C118 C117 C116 120.0 . . ?
C116 C117 H117 120.0 . . ?
C115 C116 H116 120.0 . . ?
C117 C116 C115 120.0 . . ?
C117 C116 H116 120.0 . . ?
C120 C121 H12A 109.5 . . ?
C120 C121 H12B 109.5 . . ?
C120 C121 H12C 109.5 . . ?
H12A C121 H12B 109.5 . . ?
H12A C121 H12C 109.5 . . ?
H12B C121 H12C 109.5 . . ?
C27 O10 Dy3 90.3(3) . . ?
C27 O11 Dy3 94.1(3) . . ?
O10 C27 N4A 125.5(7) . . ?
O10 C27 N4B 102.0(9) . . ?
O11 C27 O10 120.5(4) . . ?
O11 C27 N4A 113.9(6) . . ?
O11 C27 N4B 136.8(9) . . ?
C27 N4A C28A 116.5(6) . . ?
C27 N4A C31A 122.0(8) . . ?
C28A N4A C31A 121.2(7) . . ?
N4A C28A H28A 106.8 . . ?
N4A C28A C29A 112.8(9) . . ?
N4A C28A C30A 113.6(9) . . ?
C29A C28A H28A 106.8 . . ?
C29A C28A C30A 109.7(9) . . ?
C30A C28A H28A 106.8 . . ?
N4A C31A H31A 105.1 . . ?
N4A C31A C32A 113.9(9) . . ?
N4A C31A C33A 113.2(8) . . ?
C32A C31A H31A 105.1 . . ?
C33A C31A H31A 105.1 . . ?
C33A C31A C32A 113.3(11) . . ?
C31A C32A H32A 109.5 . . ?
C31A C32A H32B 109.5 . . ?
C31A C32A H32C 109.5 . . ?
H32A C32A H32B 109.5 . . ?
H32A C32A H32C 109.5 . . ?
H32B C32A H32C 109.5 . . ?
C28A C29A H29A 109.5 . . ?
C28A C29A H29B 109.5 . . ?
C28A C29A H29C 109.5 . . ?
H29A C29A H29B 109.5 . . ?
H29A C29A H29C 109.5 . . ?
H29B C29A H29C 109.5 . . ?
C31A C33A H33A 109.5 . . ?
C31A C33A H33B 109.5 . . ?
C31A C33A H33C 109.5 . . ?
H33A C33A H33B 109.5 . . ?
H33A C33A H33C 109.5 . . ?
H33B C33A H33C 109.5 . . ?
C28A C30A H30A 109.5 . . ?
C28A C30A H30B 109.5 . . ?
C28A C30A H30C 109.5 . . ?
H30A C30A H30B 109.5 . . ?
H30A C30A H30C 109.5 . . ?
H30B C30A H30C 109.5 . . ?
C27 N4B C28B 133.1(13) . . ?
C27 N4B C31B 109.6(14) . . ?
C28B N4B C31B 117.1(14) . . ?
N4B C28B H28B 106.2 . . ?
N4B C28B C29B 115.2(18) . . ?
N4B C28B C30B 114.9(19) . . ?
C29B C28B H28B 106.2 . . ?
C29B C28B C30B 107(2) . . ?
C30B C28B H28B 106.2 . . ?
C28B C29B H29D 109.5 . . ?
C28B C29B H29E 109.5 . . ?
C28B C29B H29F 109.5 . . ?
H29D C29B H29E 109.5 . . ?
H29D C29B H29F 109.5 . . ?
H29E C29B H29F 109.5 . . ?
C28B C30B H30D 109.5 . . ?
C28B C30B H30E 109.5 . . ?
C28B C30B H30F 109.5 . . ?
H30D C30B H30E 109.5 . . ?
H30D C30B H30F 109.5 . . ?
H30E C30B H30F 109.5 . . ?
N4B C31B H31B 107.4 . . ?
C33B C31B N4B 111.4(15) . . ?
C33B C31B H31B 107.4 . . ?
C33B C31B C32B 117(2) . . ?
C32B C31B N4B 106.2(17) . . ?
C32B C31B H31B 107.4 . . ?
C31B C33B H33D 109.5 . . ?
C31B C33B H33E 109.5 . . ?
C31B C33B H33F 109.5 . . ?
H33D C33B H33E 109.5 . . ?
H33D C33B H33F 109.5 . . ?
H33E C33B H33F 109.5 . . ?
C31B C32B H32D 109.5 . . ?
C31B C32B H32E 109.5 . . ?
C31B C32B H32F 109.5 . . ?
H32D C32B H32E 109.5 . . ?
H32D C32B H32F 109.5 . . ?
H32E C32B H32F 109.5 . . ?

loop_
_geom_bond_atom_site_label_1
_geom_bond_atom_site_label_2
_geom_bond_distance
_geom_bond_site_symmetry_2
_geom_bond_publ_flag
Dy2 O12 2.247(2) . ?
Dy2 O2 2.372(2) 7_656 ?
Dy2 O3 2.298(2) . ?
Dy2 O16 2.397(2) . ?
Dy2 O14 2.321(2) . ?
Dy2 O17 2.622(3) . ?
Dy2 O8 2.263(2) . ?
Dy2 N5 2.549(3) . ?
Dy1 O12 2.243(2) . ?
Dy1 O14 2.382(2) . ?
Dy1 O13 2.532(3) . ?
Dy1 O6 2.275(3) . ?
Dy1 O1 2.381(2) . ?
Dy1 O5 2.394(2) . ?
Dy1 O4 2.358(2) . ?
Dy1 O15 2.539(3) . ?
Dy3 O2 2.395(2) 7_656 ?
Dy3 O16 2.381(2) . ?
Dy3 O9 2.291(2) . ?
Dy3 O1 2.433(2) 7_656 ?
Dy3 O7 2.265(3) 7_656 ?
Dy3 N6 2.563(4) . ?
Dy3 O10 2.419(3) . ?
Dy3 O11 2.360(3) . ?
O12 C6 1.406(4) . ?
O2 C1 1.302(4) . ?
O3 C1 1.259(4) . ?
O16 C44 1.327(4) . ?
O14 C35 1.314(4) . ?
O17 C45 1.386(5) . ?
O17 C43 1.440(5) . ?
O8 C4 1.263(4) . ?
O13 C7 1.442(5) . ?
O13 C8 1.370(6) . ?
O9 C4 1.265(4) . ?
O6 C3 1.260(4) . ?
O1 C1 1.298(4) . ?
O5 C2 1.280(5) . ?
O4 C2 1.274(4) . ?
O15 C36 1.420(6) . ?
O15 C34 1.433(6) . ?
O7 C3 1.270(4) . ?
N5 C42 1.499(6) . ?
N5 C41A 1.244(6) . ?
N1 C2 1.369(4) . ?
N1 C12 1.468(5) . ?
N1 C9 1.480(5) . ?
N6 C50 1.274(6) . ?
N6 C51 1.472(6) . ?
N3 C4 1.367(4) . ?
N3 C21 1.468(5) . ?
N3 C24 1.471(5) . ?
C44 C49 1.397(6) . ?
C44 C45 1.429(6) . ?
C49 C48 1.435(7) . ?
C49 C50 1.435(7) . ?
C48 H48 0.9500 . ?
C48 C47 1.335(9) . ?
C47 H47 0.9500 . ?
C47 C46 1.384(8) . ?
C46 H46 0.9500 . ?
C46 C45 1.365(6) . ?
N2 C3 1.348(5) . ?
N2 C18 1.487(6) . ?
N2 C15 1.466(5) . ?
C43 H43A 0.9800 . ?
C43 H43B 0.9800 . ?
C43 H43C 0.9800 . ?
C6 H6A 0.9900 . ?
C6 H6B 0.9900 . ?
C6 C7 1.490(6) . ?
C7 H7A 0.9900 . ?
C7 H7B 0.9900 . ?
C35 C40 1.345(6) . ?
C35 C36 1.475(6) . ?
C40 C39 1.481(7) . ?
C40 C41A 1.383(7) . ?
C39 H39 0.9500 . ?
C39 C38 1.333(8) . ?
C38 H38 0.9500 . ?
C38 C37 1.406(8) . ?
C37 H37 0.9500 . ?
C37 C36 1.331(7) . ?
C50 H50 0.9500 . ?
C12 H12 1.0000 . ?
C12 C13 1.520(6) . ?
C12 C14 1.521(5) . ?
C9 H9 1.0000 . ?
C9 C11 1.518(6) . ?
C9 C10 1.514(7) . ?
C42 H42A 0.9800 . ?
C42 H42B 0.9800 . ?
C42 H42C 0.9800 . ?
C41A H41A 0.9500 . ?
C21 H21 1.0000 . ?
C21 C23 1.522(7) . ?
C21 C22 1.518(7) . ?
C34 H34A 0.9800 . ?
C34 H34B 0.9800 . ?
C34 H34C 0.9800 . ?
C51 H51A 0.9800 . ?
C51 H51B 0.9800 . ?
C51 H51C 0.9800 . ?
C8 H8A 0.9800 . ?
C8 H8B 0.9800 . ?
C8 H8C 0.9800 . ?
C13 H13A 0.9800 . ?
C13 H13B 0.9800 . ?
C13 H13C 0.9800 . ?
C16 H16A 0.9800 . ?
C16 H16B 0.9800 . ?
C16 H16C 0.9800 . ?
C16 C15 1.511(8) . ?
C24 H24 1.0000 . ?
C24 C25 1.521(8) . ?
C24 C26 1.526(8) . ?
C11 H11A 0.9800 . ?
C11 H11B 0.9800 . ?
C11 H11C 0.9800 . ?
C14 H14A 0.9800 . ?
C14 H14B 0.9800 . ?
C14 H14C 0.9800 . ?
C23 H23A 0.9800 . ?
C23 H23B 0.9800 . ?
C23 H23C 0.9800 . ?
C22 H22A 0.9800 . ?
C22 H22B 0.9800 . ?
C22 H22C 0.9800 . ?
C18 H18 1.0000 . ?
C18 C19 1.527(10) . ?
C18 C20 1.489(9) . ?
C10 H10A 0.9800 . ?
C10 H10B 0.9800 . ?
C10 H10C 0.9800 . ?
C25 H25A 0.9800 . ?
C25 H25B 0.9800 . ?
C25 H25C 0.9800 . ?
C15 H15 1.0000 . ?
C15 C17 1.521(9) . ?
C26 H26A 0.9800 . ?
C26 H26B 0.9800 . ?
C26 H26C 0.9800 . ?
C17 H17A 0.9800 . ?
C17 H17B 0.9800 . ?
C17 H17C 0.9800 . ?
C19 H19A 0.9800 . ?
C19 H19B 0.9800 . ?
C19 H19C 0.9800 . ?
C20 H20A 0.9800 . ?
C20 H20B 0.9800 . ?
C20 H20C 0.9800 . ?
C107 H10D 0.9800 . ?
C107 H10E 0.9800 . ?
C107 H10F 0.9800 . ?
C107 C106 1.463(7) . ?
C105 H105 0.9500 . ?
C105 C104 1.3900 . ?
C105 C106 1.3900 . ?
C104 H104 0.9500 . ?
C104 C103 1.3900 . ?
C103 H103 0.9500 . ?
C103 C102 1.3900 . ?
C102 H102 0.9500 . ?
C102 C101 1.3900 . ?
C101 H101 0.9500 . ?
C101 C106 1.3900 . ?
C114 H11D 0.9800 . ?
C114 H11E 0.9800 . ?
C114 H11F 0.9800 . ?
C114 C113 1.61(3) . ?
C112 H112 0.9500 . ?
C112 C111 1.3900 . ?
C112 C113 1.3900 . ?
C111 H111 0.9500 . ?
C111 C110 1.3900 . ?
C110 H110 0.9500 . ?
C110 C109 1.3900 . ?
C109 H109 0.9500 . ?
C109 C108 1.3900 . ?
C108 H108 0.9500 . ?
C108 C113 1.3900 . ?
C115 H115 0.9500 . ?
C115 C120 1.3900 . ?
C115 C116 1.3900 . ?
C120 C119 1.3900 . ?
C120 C121 1.62(3) . ?
C119 H119 0.9500 . ?
C119 C118 1.3900 . ?
C118 H118 0.9500 . ?
C118 C117 1.3900 . ?
C117 H117 0.9500 . ?
C117 C116 1.3900 . ?
C116 H116 0.9500 . ?
C121 H12A 0.9800 . ?
C121 H12B 0.9800 . ?
C121 H12C 0.9800 . ?
O10 C27 1.291(6) . ?
O11 C27 1.252(7) . ?
C27 N4A 1.381(7) . ?
C27 N4B 1.445(14) . ?
N4A C28A 1.451(12) . ?
N4A C31A 1.495(13) . ?
C28A H28A 1.0000 . ?
C28A C29A 1.493(14) . ?
C28A C30A 1.524(11) . ?
C31A H31A 1.0000 . ?
C31A C32A 1.507(14) . ?
C31A C33A 1.501(12) . ?
C32A H32A 0.9800 . ?
C32A H32B 0.9800 . ?
C32A H32C 0.9800 . ?
C29A H29A 0.9800 . ?
C29A H29B 0.9800 . ?
C29A H29C 0.9800 . ?
C33A H33A 0.9800 . ?
C33A H33B 0.9800 . ?
C33A H33C 0.9800 . ?
C30A H30A 0.9800 . ?
C30A H30B 0.9800 . ?
C30A H30C 0.9800 . ?
N4B C28B 1.497(18) . ?
N4B C31B 1.56(2) . ?
C28B H28B 1.0000 . ?
C28B C29B 1.513(17) . ?
C28B C30B 1.56(3) . ?
C29B H29D 0.9800 . ?
C29B H29E 0.9800 . ?
C29B H29F 0.9800 . ?
C30B H30D 0.9800 . ?
C30B H30E 0.9800 . ?
C30B H30F 0.9800 . ?
C31B H31B 1.0000 . ?
C31B C33B 1.49(3) . ?
C31B C32B 1.508(16) . ?
C33B H33D 0.9800 . ?
C33B H33E 0.9800 . ?
C33B H33F 0.9800 . ?
C32B H32D 0.9800 . ?
C32B H32E 0.9800 . ?
C32B H32F 0.9800 . ?

loop_
_geom_torsion_atom_site_label_1
_geom_torsion_atom_site_label_2
_geom_torsion_atom_site_label_3
_geom_torsion_atom_site_label_4
_geom_torsion
_geom_torsion_site_symmetry_1
_geom_torsion_site_symmetry_2
_geom_torsion_site_symmetry_3
_geom_torsion_site_symmetry_4
_geom_torsion_publ_flag
Dy2 O12 C6 C7 -117.6(3) . . . . ?
Dy2 O2 C1 Dy3 -115.8(2) 7_656 . . 7_656 ?
Dy2 O2 C1 O3 73.2(4) 7_656 . . . ?
Dy2 O2 C1 O1 -108.4(3) 7_656 . . . ?
Dy2 O3 C1 O2 -151.5(2) . . . . ?
Dy2 O3 C1 O1 30.3(5) . . . . ?
Dy2 O16 C44 C49 151.1(3) . . . . ?
Dy2 O16 C44 C45 -27.8(4) . . . . ?
Dy2 O14 C35 C40 -38.2(5) . . . . ?
Dy2 O14 C35 C36 142.1(3) . . . . ?
Dy2 O17 C45 C44 17.9(4) . . . . ?
Dy2 O17 C45 C46 -162.1(4) . . . . ?
Dy2 O8 C4 O9 18.6(7) . . . . ?
Dy2 O8 C4 N3 -162.0(3) . . . . ?
Dy2 N5 C41A C40 8.0(6) . . . . ?
Dy1 O12 C6 C7 50.0(4) . . . . ?
Dy1 O14 C35 C40 157.9(3) . . . . ?
Dy1 O14 C35 C36 -21.8(4) . . . . ?
Dy1 O13 C7 C6 35.5(4) . . . . ?
Dy1 O6 C3 O7 -10.9(7) . . . . ?
Dy1 O6 C3 N2 168.4(3) . . . . ?
Dy1 O1 C1 Dy3 175.3(3) . . . 7_656 ?
Dy1 O1 C1 O2 168.0(2) . . . . ?
Dy1 O1 C1 O3 -13.7(5) . . . . ?
Dy1 O5 C2 O4 4.3(4) . . . . ?
Dy1 O5 C2 N1 -175.8(3) . . . . ?
Dy1 O4 C2 O5 -4.4(4) . . . . ?
Dy1 O4 C2 N1 175.7(3) . . . . ?
Dy1 O15 C36 C35 18.7(4) . . . . ?
Dy1 O15 C36 C37 -161.0(4) . . . . ?
Dy3 O2 C1 O3 -170.9(3) 7_656 . . . ?
Dy3 O2 C1 O1 7.5(3) 7_656 . . . ?
Dy3 O16 C44 C49 -32.6(5) . . . . ?
Dy3 O16 C44 C45 148.5(3) . . . . ?
Dy3 O9 C4 O8 -18.4(6) . . . . ?
Dy3 O9 C4 N3 162.2(3) . . . . ?
Dy3 O1 C1 O2 -7.3(3) 7_656 . . . ?
Dy3 O1 C1 O3 171.0(3) 7_656 . . . ?
Dy3 O7 C3 O6 -39.0(8) 7_656 . . . ?
Dy3 O7 C3 N2 141.8(4) 7_656 . . . ?
Dy3 N6 C50 C49 19.5(6) . . . . ?
Dy3 O10 C27 O11 -0.5(4) . . . . ?
Dy3 O10 C27 N4A -178.1(6) . . . . ?
Dy3 O10 C27 N4B 171.8(9) . . . . ?
Dy3 O11 C27 O10 0.5(4) . . . . ?
Dy3 O11 C27 N4A 178.4(5) . . . . ?
Dy3 O11 C27 N4B -168.4(13) . . . . ?
O12 C6 C7 O13 -54.1(4) . . . . ?
O16 C44 C49 C48 177.8(4) . . . . ?
O16 C44 C49 C50 -7.6(6) . . . . ?
O16 C44 C45 O17 4.0(5) . . . . ?
O16 C44 C45 C46 -176.0(4) . . . . ?
O14 C35 C40 C39 -177.9(4) . . . . ?
O14 C35 C40 C41A -1.3(7) . . . . ?
O14 C35 C36 O15 -0.1(4) . . . . ?
O14 C35 C36 C37 179.5(4) . . . . ?
C44 C49 C48 C47 -0.2(8) . . . . ?
C44 C49 C50 N6 12.2(7) . . . . ?
C49 C44 C45 O17 -175.0(3) . . . . ?
C49 C44 C45 C46 5.0(6) . . . . ?
C49 C48 C47 C46 2.2(10) . . . . ?
C48 C49 C50 N6 -173.1(4) . . . . ?
C48 C47 C46 C45 -0.6(10) . . . . ?
C47 C46 C45 O17 176.9(5) . . . . ?
C47 C46 C45 C44 -3.1(8) . . . . ?
C45 C44 C49 C48 -3.3(6) . . . . ?
C45 C44 C49 C50 171.3(4) . . . . ?
C4 N3 C21 C23 119.1(4) . . . . ?
C4 N3 C21 C22 -114.5(4) . . . . ?
C4 N3 C24 C25 -67.3(6) . . . . ?
C4 N3 C24 C26 61.7(6) . . . . ?
C2 N1 C12 C13 114.2(4) . . . . ?
C2 N1 C12 C14 -120.5(4) . . . . ?
C2 N1 C9 C11 64.6(5) . . . . ?
C2 N1 C9 C10 -63.8(5) . . . . ?
C43 O17 C45 C44 -168.9(3) . . . . ?
C43 O17 C45 C46 11.1(6) . . . . ?
C3 N2 C18 C19 105.5(6) . . . . ?
C3 N2 C18 C20 -126.2(6) . . . . ?
C3 N2 C15 C16 -64.0(7) . . . . ?
C3 N2 C15 C17 64.8(7) . . . . ?
C35 C40 C39 C38 -0.9(7) . . . . ?
C35 C40 C41A N5 15.3(7) . . . . ?
C40 C35 C36 O15 -179.9(3) . . . . ?
C40 C35 C36 C37 -0.2(6) . . . . ?
C40 C39 C38 C37 -1.5(9) . . . . ?
C39 C40 C41A N5 -167.9(4) . . . . ?
C39 C38 C37 C36 3.0(9) . . . . ?
C38 C37 C36 O15 177.5(4) . . . . ?
C38 C37 C36 C35 -2.1(7) . . . . ?
C36 C35 C40 C39 1.7(6) . . . . ?
C36 C35 C40 C41A 178.4(4) . . . . ?
C50 C49 C48 C47 -175.1(5) . . . . ?
C12 N1 C2 O5 4.1(5) . . . . ?
C12 N1 C2 O4 -176.0(3) . . . . ?
C12 N1 C9 C11 -116.5(4) . . . . ?
C12 N1 C9 C10 115.1(4) . . . . ?
C9 N1 C2 O5 -177.0(4) . . . . ?
C9 N1 C2 O4 2.9(6) . . . . ?
C9 N1 C12 C13 -64.7(5) . . . . ?
C9 N1 C12 C14 60.6(5) . . . . ?
C42 N5 C41A C40 -175.7(4) . . . . ?
C41A C40 C39 C38 -177.9(5) . . . . ?
C21 N3 C4 O8 3.1(6) . . . . ?
C21 N3 C4 O9 -177.5(4) . . . . ?
C21 N3 C24 C25 109.8(5) . . . . ?
C21 N3 C24 C26 -121.3(5) . . . . ?
C34 O15 C36 C35 -175.1(4) . . . . ?
C34 O15 C36 C37 5.3(6) . . . . ?
C51 N6 C50 C49 -175.2(4) . . . . ?
C8 O13 C7 C6 -136.4(5) . . . . ?
C24 N3 C4 O8 -179.9(4) . . . . ?
C24 N3 C4 O9 -0.4(6) . . . . ?
C24 N3 C21 C23 -58.0(6) . . . . ?
C24 N3 C21 C22 68.4(6) . . . . ?
C18 N2 C3 O6 179.9(5) . . . . ?
C18 N2 C3 O7 -0.8(7) . . . . ?
C18 N2 C15 C16 114.5(6) . . . . ?
C18 N2 C15 C17 -116.7(6) . . . . ?
C15 N2 C3 O6 -1.6(7) . . . . ?
C15 N2 C3 O7 177.7(5) . . . . ?
C15 N2 C18 C19 -73.0(7) . . . . ?
C15 N2 C18 C20 55.2(8) . . . . ?
C105 C104 C103 C102 0.0 . . . . ?
C104 C105 C106 C107 -179.9(4) . . . . ?
C104 C105 C106 C101 0.0 . . . . ?
C104 C103 C102 C101 0.0 . . . . ?
C103 C102 C101 C106 0.0 . . . . ?
C102 C101 C106 C107 179.9(4) . . . . ?
C102 C101 C106 C105 0.0 . . . . ?
C106 C105 C104 C103 0.0 . . . . ?
C112 C111 C110 C109 0.0 . . . . ?
C111 C112 C113 C114 174(2) . . . . ?
C111 C112 C113 C108 0.0 . . . . ?
C111 C110 C109 C108 0.0 . . . . ?
C110 C109 C108 C113 0.0 . . . . ?
C109 C108 C113 C114 -174(2) . . . . ?
C109 C108 C113 C112 0.0 . . . . ?
C113 C112 C111 C110 0.0 . . . . ?
C115 C120 C119 C118 0.0 . . . . ?
C120 C115 C116 C117 0.0 . . . . ?
C120 C119 C118 C117 0.0 . . . . ?
C119 C118 C117 C116 0.0 . . . . ?
C118 C117 C116 C115 0.0 . . . . ?
C116 C115 C120 C119 0.0 . . . . ?
C116 C115 C120 C121 -174(3) . . . . ?
C121 C120 C119 C118 174(3) . . . . ?
O10 C27 N4A C28A -4.0(10) . . . . ?
O10 C27 N4A C31A -177.1(6) . . . . ?
O10 C27 N4B C28B -5(2) . . . . ?
O10 C27 N4B C31B 170.7(12) . . . . ?
O11 C27 N4A C28A 178.2(6) . . . . ?
O11 C27 N4A C31A 5.1(10) . . . . ?
O11 C27 N4B C28B 165.6(15) . . . . ?
O11 C27 N4B C31B -19(2) . . . . ?
C27 N4A C28A C29A -108.9(9) . . . . ?
C27 N4A C28A C30A 125.5(8) . . . . ?
C27 N4A C31A C32A 64.2(13) . . . . ?
C27 N4A C31A C33A -67.2(12) . . . . ?
C27 N4B C28B C29B -127(2) . . . . ?
C27 N4B C28B C30B 107(3) . . . . ?
C27 N4B C31B C33B -56(2) . . . . ?
C27 N4B C31B C32B 72(2) . . . . ?
C28A N4A C31A C32A -108.6(11) . . . . ?
C28A N4A C31A C33A 120.0(10) . . . . ?
C31A N4A C28A C29A 64.3(11) . . . . ?
C31A N4A C28A C30A -61.3(11) . . . . ?
C28B N4B C31B C33B 120(2) . . . . ?
C28B N4B C31B C32B -112(2) . . . . ?
C31B N4B C28B C29B 58(3) . . . . ?
C31B N4B C28B C30B -68(3) . . . . ?

loop_
_smtbx_masks_void_nr
_smtbx_masks_void_average_x
_smtbx_masks_void_average_y
_smtbx_masks_void_average_z
_smtbx_masks_void_volume
_smtbx_masks_void_count_electrons
_smtbx_masks_void_content
1 0.000 0.000 -0.442 929.3 104.0 '2 C7H8'
2 0.000 0.491 0.750 30.9 0.0 ?
3 0.000 0.509 0.250 30.9 0.0 ?
4 0.500 0.500 0.350 929.3 104.0 '2 C7H8'
5 0.500 0.009 0.250 30.9 0.0 ?
6 0.500 -0.009 0.750 30.9 0.0 ?
